data_7041500
loop_
_publ_author_name
'Deville, Claire'
'McKee, Vickie'
'McKenzie, Christine J.'

_publ_section_title
;
 Copper-promoted methylene C-H oxidation to a ketone derivative by O2.
;
_journal_issue 3
_journal_name_full 'Dalton transactions (Cambridge, England : 2003)'
_journal_page_first 709
_journal_page_last 719
_journal_paper_doi 10.1039/c6dt03349k
_journal_volume 46
_journal_year 2017
_chemical_formula_moiety 'C36 H30 N9 Ni O3, 2(Cl O4), 3(C2 H6 O)'
_chemical_formula_sum 'C42 H48 Cl2 N9 Ni O14'
_chemical_formula_weight 1032.50
_space_group_crystal_system monoclinic
_space_group_IT_number 14
_space_group_name_Hall '-P 2ybc'
_space_group_name_H-M_alt 'P 1 21/c 1'
_symmetry_space_group_name_Hall '-P 2ybc'
_symmetry_space_group_name_H-M 'P 1 21/c 1'
_atom_sites_solution_hydrogens mixed
_atom_sites_solution_primary direct
_atom_sites_solution_secondary difmap
_audit_creation_method SHELXL-2014/7
_audit_update_record
;
2016-08-11 deposited with the CCDC.
2016-12-09 downloaded from the CCDC.
;
_cell_angle_alpha 90
_cell_angle_beta 104.883(3)
_cell_angle_gamma 90
_cell_formula_units_Z 4
_cell_length_a 11.9564(7)
_cell_length_b 19.5919(12)
_cell_length_c 20.5409(12)
_cell_measurement_reflns_used 9862
_cell_measurement_temperature 150(2)
_cell_measurement_theta_max 30.53
_cell_measurement_theta_min 2.30
_cell_volume 4650.3(5)
_computing_cell_refinement 'SAINT v.7.68a (Bruker, 2010)'
_computing_data_collection 'APEX2 v.2010.1-2 (Bruker Nonius, 2010)'
_computing_data_reduction 'SAINT v.7.68a (Bruker, 2010)'
_computing_molecular_graphics 'Bruker SHELXTL, Mercury (Macrae at al., 2008)'
_computing_publication_material 'PublCIF (Westrip, 2010)'
_computing_structure_refinement 'SHELXL-2014/7 (Sheldrick, 2014)'
_computing_structure_solution 'SHELXT (Sheldrick 2015a)'
_diffrn_ambient_temperature 150(2)
_diffrn_detector_area_resol_mean 9.1
_diffrn_measured_fraction_theta_full 0.999
_diffrn_measured_fraction_theta_max 0.999
_diffrn_measurement_device_type 'Bruker-Nonius X8APEX-II CCD'
_diffrn_measurement_method 'thin-slice \w and \f scans'
_diffrn_radiation_type MoK\a
_diffrn_radiation_wavelength 0.71073
_diffrn_reflns_av_R_equivalents 0.0496
_diffrn_reflns_av_unetI/netI 0.0332
_diffrn_reflns_Laue_measured_fraction_full 0.999
_diffrn_reflns_Laue_measured_fraction_max 0.999
_diffrn_reflns_limit_h_max 14
_diffrn_reflns_limit_h_min -14
_diffrn_reflns_limit_k_max 24
_diffrn_reflns_limit_k_min -24
_diffrn_reflns_limit_l_max 25
_diffrn_reflns_limit_l_min -24
_diffrn_reflns_number 80448
_diffrn_reflns_point_group_measured_fraction_full 0.999
_diffrn_reflns_point_group_measured_fraction_max 0.999
_diffrn_reflns_theta_full 25.242
_diffrn_reflns_theta_max 26.000
_diffrn_reflns_theta_min 2.557
_diffrn_source 'fine-focus sealed-tube'
_exptl_absorpt_coefficient_mu 0.608
_exptl_absorpt_correction_T_max 0.7461
_exptl_absorpt_correction_T_min 0.6675
_exptl_absorpt_correction_type multi-scan
_exptl_absorpt_process_details 'SADABS v2008, (Sheldrick, 2008)'
_exptl_crystal_colour orange
_exptl_crystal_density_diffrn 1.475
_exptl_crystal_description rod
_exptl_crystal_F_000 2148
_exptl_crystal_size_max 0.270
_exptl_crystal_size_mid 0.140
_exptl_crystal_size_min 0.070
_refine_diff_density_max 0.783
_refine_diff_density_min -0.628
_refine_diff_density_rms 0.056
_refine_ls_extinction_method none
_refine_ls_goodness_of_fit_ref 1.011
_refine_ls_hydrogen_treatment mixed
_refine_ls_matrix_type full
_refine_ls_number_parameters 541
_refine_ls_number_reflns 9132
_refine_ls_number_restraints 10
_refine_ls_restrained_S_all 1.012
_refine_ls_R_factor_all 0.0589
_refine_ls_R_factor_gt 0.0407
_refine_ls_shift/su_max 0.001
_refine_ls_shift/su_mean 0.000
_refine_ls_structure_factor_coef Fsqd
_refine_ls_weighting_details 'w=1/[\s^2^(Fo^2^)+(0.0568P)^2^+3.0302P] where P=(Fo^2^+2Fc^2^)/3'
_refine_ls_weighting_scheme calc
_refine_ls_wR_factor_gt 0.1001
_refine_ls_wR_factor_ref 0.1085
_reflns_Friedel_coverage 0.000
_reflns_number_gt 7009
_reflns_number_total 9132
_reflns_threshold_expression 'I > 2\s(I)'
_cod_data_source_file c6dt03349k2.cif
_cod_data_source_block cm14021_sq
_cod_depositor_comments 'Adding full bibliography for 7041497--7041504.cif.'
_cod_database_code 7041500
_shelx_shelxl_version_number 2014/7
_shelx_space_group_comment
;
The symmetry employed for this shelxl refinement is uniquely defined
by the following loop, which should always be used as a source of
symmetry information in preference to the above space-group names.
They are only intended as comments.
;
_shelx_estimated_absorpt_t_min 0.853
_shelx_estimated_absorpt_t_max 0.959

loop_
_space_group_symop_operation_xyz
'x, y, z'
'-x, y+1/2, -z+1/2'
'-x, -y, -z'
'x, -y-1/2, z-1/2'

loop_
_atom_site_label
_atom_site_type_symbol
_atom_site_fract_x
_atom_site_fract_y
_atom_site_fract_z
_atom_site_U_iso_or_equiv
_atom_site_adp_type
_atom_site_occupancy
_atom_site_site_symmetry_order
_atom_site_calc_flag
_atom_site_refinement_flags_posn
_atom_site_refinement_flags_adp
Ni1 Ni 0.50226(3) 0.21525(2) 0.10837(2) 0.01971(9) Uani 1 1 d . .
N1 N 0.44247(17) 0.12285(10) 0.06684(9) 0.0230(4) Uani 1 1 d . .
C1 C 0.4239(2) 0.06734(12) 0.09991(12) 0.0281(5) Uani 1 1 d . .
H1 H 0.4430 0.0684 0.1477 0.034 Uiso 1 1 calc R U
C2 C 0.3776(2) 0.00823(13) 0.06701(14) 0.0376(6) Uani 1 1 d . .
H2 H 0.3645 -0.0305 0.0918 0.045 Uiso 1 1 calc R U
C3 C 0.3509(3) 0.00649(14) -0.00189(15) 0.0410(7) Uani 1 1 d . .
H3 H 0.3195 -0.0337 -0.0254 0.049 Uiso 1 1 calc R U
C4 C 0.3701(2) 0.06388(13) -0.03713(13) 0.0341(6) Uani 1 1 d . .
H4 H 0.3527 0.0634 -0.0849 0.041 Uiso 1 1 calc R U
C5 C 0.4149(2) 0.12154(12) -0.00136(11) 0.0235(5) Uani 1 1 d . .
C6 C 0.43462(19) 0.18600(12) -0.03406(11) 0.0208(5) Uani 1 1 d . .
N2 N 0.46025(16) 0.23742(9) 0.00573(9) 0.0208(4) Uani 1 1 d . .
O1 O 0.48282(15) 0.29670(8) -0.02508(8) 0.0259(4) Uani 1 1 d . .
H1O H 0.470(2) 0.3301(15) -0.0034(14) 0.039 Uiso 1 1 d . U
C7 C 0.4298(2) 0.18856(12) -0.10751(11) 0.0238(5) Uani 1 1 d . .
H7A H 0.4077 0.2351 -0.1248 0.029 Uiso 1 1 calc R U
H7B H 0.3695 0.1566 -0.1322 0.029 Uiso 1 1 calc R U
C8 C 0.5441(2) 0.16997(11) -0.12085(11) 0.0221(5) Uani 1 1 d . .
C9 C 0.5493(2) 0.14685(13) -0.18371(11) 0.0287(5) Uani 1 1 d . .
H9 H 0.4803 0.1409 -0.2185 0.034 Uiso 1 1 calc R U
C10 C 0.6551(2) 0.13257(14) -0.19526(12) 0.0339(6) Uani 1 1 d . .
H10 H 0.6600 0.1166 -0.2381 0.041 Uiso 1 1 calc R U
C11 C 0.7541(2) 0.14170(13) -0.14395(12) 0.0326(6) Uani 1 1 d . .
H11 H 0.8284 0.1333 -0.1509 0.039 Uiso 1 1 calc R U
C12 C 0.7421(2) 0.16331(13) -0.08249(12) 0.0298(6) Uani 1 1 d . .
H12 H 0.8100 0.1686 -0.0468 0.036 Uiso 1 1 calc R U
N3 N 0.63974(17) 0.17731(10) -0.07018(9) 0.0238(4) Uani 1 1 d . .
N4 N 0.56566(17) 0.18591(9) 0.20739(9) 0.0225(4) Uani 1 1 d . .
C13 C 0.5076(2) 0.17886(12) 0.25426(12) 0.0281(5) Uani 1 1 d . .
H13 H 0.4254 0.1796 0.2408 0.034 Uiso 1 1 calc R U
C14 C 0.5622(2) 0.17048(12) 0.32195(12) 0.0319(6) Uani 1 1 d . .
H14 H 0.5182 0.1641 0.3539 0.038 Uiso 1 1 calc R U
C15 C 0.6802(2) 0.17146(12) 0.34197(12) 0.0321(6) Uani 1 1 d . .
H15 H 0.7193 0.1684 0.3884 0.039 Uiso 1 1 calc R U
C16 C 0.7425(2) 0.17703(12) 0.29368(11) 0.0279(5) Uani 1 1 d . .
H16 H 0.8247 0.1769 0.3063 0.033 Uiso 1 1 calc R U
C17 C 0.6822(2) 0.18280(11) 0.22678(11) 0.0232(5) Uani 1 1 d . .
C18 C 0.7412(2) 0.18627(11) 0.17165(11) 0.0218(5) Uani 1 1 d . .
N5 N 0.67312(17) 0.19458(10) 0.11272(9) 0.0222(4) Uani 1 1 d . .
O2 O 0.73034(15) 0.20024(9) 0.06219(8) 0.0292(4) Uani 1 1 d . .
H2O H 0.683(3) 0.1932(16) 0.0245(16) 0.044 Uiso 1 1 d . U
C19 C 0.8699(2) 0.18385(13) 0.18656(12) 0.0274(5) Uani 1 1 d . .
H19A H 0.8931 0.1715 0.1451 0.033 Uiso 1 1 calc R U
H19B H 0.8998 0.1483 0.2209 0.033 Uiso 1 1 calc R U
C20 C 0.9219(2) 0.25179(13) 0.21207(11) 0.0262(5) Uani 1 1 d . .
C21 C 1.0352(2) 0.25708(15) 0.25015(13) 0.0348(6) Uani 1 1 d . .
H21 H 1.0816 0.2174 0.2620 0.042 Uiso 1 1 calc R U
C22 C 1.0797(3) 0.32030(16) 0.27059(15) 0.0435(7) Uani 1 1 d . .
H22 H 1.1575 0.3247 0.2966 0.052 Uiso 1 1 calc R U
C23 C 1.0114(2) 0.37739(15) 0.25330(14) 0.0404(7) Uani 1 1 d . .
H23 H 1.0408 0.4217 0.2667 0.048 Uiso 1 1 calc R U
C24 C 0.8991(2) 0.36814(14) 0.21593(13) 0.0337(6) Uani 1 1 d . .
H24 H 0.8511 0.4072 0.2042 0.040 Uiso 1 1 calc R U
N6 N 0.85395(18) 0.30673(11) 0.19530(10) 0.0290(5) Uani 1 1 d . .
N7 N 0.34470(18) 0.25129(10) 0.11664(9) 0.0257(4) Uani 1 1 d . .
C25 C 0.2467(2) 0.21640(14) 0.10905(13) 0.0344(6) Uani 1 1 d . .
H25 H 0.2481 0.1684 0.1029 0.041 Uiso 1 1 calc R U
C26 C 0.1430(3) 0.24704(16) 0.10977(15) 0.0422(7) Uani 1 1 d . .
H26 H 0.0746 0.2206 0.1042 0.051 Uiso 1 1 calc R U
C27 C 0.1405(3) 0.31627(16) 0.11869(14) 0.0412(7) Uani 1 1 d . .
H27 H 0.0699 0.3386 0.1185 0.049 Uiso 1 1 calc R U
C28 C 0.2416(2) 0.35332(14) 0.12793(12) 0.0343(6) Uani 1 1 d . .
H28 H 0.2419 0.4012 0.1353 0.041 Uiso 1 1 calc R U
C29 C 0.3429(2) 0.31959(13) 0.12621(11) 0.0263(5) Uani 1 1 d . .
C30 C 0.4535(2) 0.35511(12) 0.13267(10) 0.0244(5) Uani 1 1 d . .
N8 N 0.54025(17) 0.31634(10) 0.13320(9) 0.0226(4) Uani 1 1 d . .
O3 O 0.64120(15) 0.35090(8) 0.13376(8) 0.0283(4) Uani 1 1 d . .
H3O H 0.698(3) 0.3228(16) 0.1465(15) 0.042 Uiso 1 1 d . U
C31 C 0.4590(2) 0.43141(12) 0.13272(12) 0.0323(6) Uani 1 1 d . .
H31A H 0.5407 0.4465 0.1457 0.039 Uiso 1 1 calc R U
H31B H 0.4199 0.4499 0.1660 0.039 Uiso 1 1 calc R U
C32 C 0.4005(2) 0.45807(12) 0.06341(12) 0.0277(5) Uani 1 1 d . .
C33 C 0.3473(3) 0.52094(14) 0.05521(15) 0.0416(7) Uani 1 1 d . .
H33 H 0.3453 0.5478 0.0934 0.050 Uiso 1 1 calc R U
C34 C 0.2970(3) 0.54463(15) -0.00860(16) 0.0488(8) Uani 1 1 d . .
H34 H 0.2609 0.5882 -0.0152 0.059 Uiso 1 1 calc R U
C35 C 0.3002(3) 0.50403(15) -0.06269(15) 0.0445(7) Uani 1 1 d . .
H35 H 0.2661 0.5189 -0.1074 0.053 Uiso 1 1 calc R U
C36 C 0.3534(2) 0.44170(14) -0.05092(13) 0.0356(6) Uani 1 1 d . .
H36 H 0.3549 0.4139 -0.0885 0.043 Uiso 1 1 calc R U
N9 N 0.40360(18) 0.41786(10) 0.01094(10) 0.0289(5) Uani 1 1 d . .
Cl1 Cl 0.22582(7) 0.06996(4) 0.24854(4) 0.0517(2) Uani 1 1 d D .
O11 O 0.3073(4) 0.0208(2) 0.2764(2) 0.164(2) Uani 1 1 d D .
O12 O 0.1221(3) 0.0463(2) 0.2586(2) 0.1446(18) Uani 1 1 d D .
O13 O 0.2228(4) 0.0766(2) 0.18149(16) 0.1309(15) Uani 1 1 d D .
O14 O 0.2561(2) 0.13237(14) 0.28288(17) 0.0878(9) Uani 1 1 d D .
Cl2 Cl 0.71849(5) -0.00197(3) 0.23029(3) 0.03176(15) Uani 1 1 d D .
O21 O 0.71008(17) -0.07312(9) 0.21426(10) 0.0421(5) Uani 1 1 d D .
O22 O 0.6153(2) 0.02199(11) 0.24300(12) 0.0597(6) Uani 1 1 d D .
O23 O 0.8060(3) 0.00690(15) 0.29045(18) 0.1204(15) Uani 1 1 d D .
O24 O 0.7409(3) 0.03504(12) 0.17690(15) 0.0978(11) Uani 1 1 d D .

loop_
_atom_site_aniso_label
_atom_site_aniso_U_11
_atom_site_aniso_U_22
_atom_site_aniso_U_33
_atom_site_aniso_U_23
_atom_site_aniso_U_13
_atom_site_aniso_U_12
Ni1 0.02669(16) 0.01574(15) 0.01758(14) 0.00075(11) 0.00730(11) -0.00005(12)
N1 0.0263(10) 0.0180(10) 0.0256(10) 0.0014(8) 0.0081(8) 0.0002(8)
C1 0.0339(14) 0.0210(13) 0.0312(13) 0.0032(10) 0.0114(11) -0.0001(11)
C2 0.0506(17) 0.0198(14) 0.0452(16) 0.0053(11) 0.0176(13) -0.0046(12)
C3 0.0538(18) 0.0209(14) 0.0489(17) -0.0087(12) 0.0142(14) -0.0128(13)
C4 0.0445(16) 0.0272(14) 0.0299(13) -0.0063(11) 0.0083(12) -0.0086(12)
C5 0.0236(12) 0.0215(12) 0.0257(12) -0.0006(9) 0.0067(10) -0.0005(10)
C6 0.0207(12) 0.0196(12) 0.0220(11) -0.0008(9) 0.0051(9) 0.0006(9)
N2 0.0274(10) 0.0163(10) 0.0198(9) 0.0011(7) 0.0078(8) 0.0003(8)
O1 0.0431(10) 0.0152(9) 0.0214(8) 0.0009(6) 0.0117(7) -0.0008(7)
C7 0.0321(13) 0.0206(12) 0.0172(11) -0.0020(9) 0.0038(9) -0.0014(10)
C8 0.0319(13) 0.0141(11) 0.0205(11) 0.0006(9) 0.0070(10) -0.0021(10)
C9 0.0379(14) 0.0288(14) 0.0187(11) -0.0007(10) 0.0063(10) -0.0026(11)
C10 0.0485(17) 0.0352(15) 0.0218(12) -0.0034(11) 0.0160(12) 0.0020(13)
C11 0.0379(15) 0.0340(15) 0.0301(13) 0.0014(11) 0.0164(12) 0.0028(12)
C12 0.0291(13) 0.0344(15) 0.0259(12) -0.0001(11) 0.0072(10) -0.0029(11)
N3 0.0300(11) 0.0210(11) 0.0211(9) -0.0010(8) 0.0077(8) -0.0025(8)
N4 0.0343(12) 0.0143(10) 0.0206(9) 0.0001(7) 0.0104(8) 0.0005(8)
C13 0.0406(15) 0.0198(13) 0.0278(12) 0.0030(10) 0.0158(11) 0.0038(11)
C14 0.0554(18) 0.0198(13) 0.0258(12) 0.0048(10) 0.0202(12) 0.0063(12)
C15 0.0551(18) 0.0182(13) 0.0210(12) 0.0032(10) 0.0062(11) -0.0007(12)
C16 0.0395(15) 0.0188(13) 0.0235(12) 0.0020(9) 0.0047(10) -0.0018(11)
C17 0.0327(13) 0.0136(11) 0.0231(11) 0.0009(9) 0.0068(10) -0.0011(10)
C18 0.0280(12) 0.0131(11) 0.0232(11) -0.0011(9) 0.0045(10) -0.0013(9)
N5 0.0299(11) 0.0196(10) 0.0189(9) -0.0008(8) 0.0095(8) -0.0026(8)
O2 0.0271(9) 0.0440(11) 0.0180(8) -0.0021(7) 0.0083(7) -0.0026(8)
C19 0.0296(13) 0.0269(14) 0.0252(12) 0.0000(10) 0.0060(10) 0.0020(11)
C20 0.0296(13) 0.0289(14) 0.0209(11) -0.0003(10) 0.0078(10) -0.0036(11)
C21 0.0286(14) 0.0405(16) 0.0335(14) 0.0032(12) 0.0045(11) -0.0015(12)
C22 0.0324(15) 0.0486(19) 0.0451(16) -0.0002(14) 0.0019(13) -0.0131(14)
C23 0.0411(16) 0.0368(16) 0.0444(16) -0.0075(13) 0.0130(13) -0.0152(13)
C24 0.0368(15) 0.0287(14) 0.0363(14) -0.0011(11) 0.0106(12) -0.0070(12)
N6 0.0325(12) 0.0259(11) 0.0286(11) -0.0005(9) 0.0078(9) -0.0047(9)
N7 0.0337(12) 0.0249(11) 0.0205(10) 0.0018(8) 0.0107(9) 0.0011(9)
C25 0.0399(15) 0.0324(15) 0.0367(14) 0.0032(11) 0.0202(12) -0.0024(12)
C26 0.0373(16) 0.0465(19) 0.0495(17) 0.0026(14) 0.0233(13) 0.0002(14)
C27 0.0380(16) 0.0506(19) 0.0404(15) 0.0041(13) 0.0201(13) 0.0137(14)
C28 0.0431(16) 0.0331(15) 0.0292(13) 0.0012(11) 0.0138(12) 0.0110(12)
C29 0.0359(14) 0.0267(14) 0.0172(11) 0.0020(9) 0.0083(10) 0.0069(11)
C30 0.0381(14) 0.0200(12) 0.0140(10) -0.0021(9) 0.0047(10) 0.0041(11)
N8 0.0307(11) 0.0195(10) 0.0175(9) 0.0009(8) 0.0062(8) -0.0005(9)
O3 0.0320(10) 0.0168(9) 0.0348(9) 0.0003(7) 0.0064(8) -0.0034(7)
C31 0.0446(16) 0.0202(13) 0.0299(13) -0.0059(10) 0.0058(11) 0.0071(11)
C32 0.0292(13) 0.0173(12) 0.0367(13) -0.0006(10) 0.0088(11) -0.0014(10)
C33 0.0509(18) 0.0229(14) 0.0511(17) -0.0007(12) 0.0135(14) 0.0074(13)
C34 0.0533(19) 0.0296(16) 0.064(2) 0.0144(15) 0.0156(16) 0.0119(14)
C35 0.0473(17) 0.0370(17) 0.0466(17) 0.0203(14) 0.0074(14) 0.0076(14)
C36 0.0416(16) 0.0332(15) 0.0325(14) 0.0061(11) 0.0105(12) 0.0037(12)
N9 0.0352(12) 0.0219(11) 0.0294(11) 0.0049(9) 0.0077(9) 0.0030(9)
Cl1 0.0613(5) 0.0405(4) 0.0570(5) 0.0155(4) 0.0220(4) 0.0023(4)
O11 0.214(5) 0.113(3) 0.138(3) -0.003(3) -0.003(3) 0.112(3)
O12 0.138(3) 0.189(4) 0.129(3) -0.033(3) 0.075(3) -0.103(3)
O13 0.214(4) 0.122(3) 0.078(2) 0.030(2) 0.076(3) -0.012(3)
O14 0.0801(19) 0.0512(17) 0.145(3) -0.0103(17) 0.0516(19) -0.0034(14)
Cl2 0.0341(3) 0.0206(3) 0.0389(3) -0.0072(3) 0.0063(3) -0.0002(3)
O21 0.0520(12) 0.0205(10) 0.0474(11) -0.0073(8) 0.0012(9) 0.0002(9)
O22 0.0642(15) 0.0441(13) 0.0845(17) 0.0076(12) 0.0441(13) 0.0145(11)
O23 0.098(2) 0.0636(19) 0.143(3) -0.0538(19) -0.071(2) 0.0177(16)
O24 0.191(3) 0.0335(13) 0.114(2) -0.0110(14) 0.120(2) -0.0244(17)

loop_
_atom_type_symbol
_atom_type_description
_atom_type_scat_dispersion_real
_atom_type_scat_dispersion_imag
_atom_type_scat_source
C C 0.0033 0.0016 'International Tables Vol C Tables 4.2.6.8 and 6.1.1.4'
H H 0.0000 0.0000 'International Tables Vol C Tables 4.2.6.8 and 6.1.1.4'
N N 0.0061 0.0033 'International Tables Vol C Tables 4.2.6.8 and 6.1.1.4'
O O 0.0106 0.0060 'International Tables Vol C Tables 4.2.6.8 and 6.1.1.4'
Cl Cl 0.1484 0.1585 'International Tables Vol C Tables 4.2.6.8 and 6.1.1.4'
Ni Ni 0.3393 1.1124 'International Tables Vol C Tables 4.2.6.8 and 6.1.1.4'

loop_
_geom_angle_atom_site_label_1
_geom_angle_atom_site_label_2
_geom_angle_atom_site_label_3
_geom_angle
N1 Ni1 N7 96.22(8)
N1 Ni1 N4 99.48(7)
N7 Ni1 N4 97.27(7)
N1 Ni1 N5 94.60(8)
N7 Ni1 N5 168.80(8)
N4 Ni1 N5 78.07(7)
N1 Ni1 N8 168.56(7)
N7 Ni1 N8 78.39(8)
N4 Ni1 N8 91.26(7)
N5 Ni1 N8 91.44(8)
N1 Ni1 N2 78.19(7)
N7 Ni1 N2 91.38(7)
N4 Ni1 N2 171.25(8)
N5 Ni1 N2 93.64(7)
N8 Ni1 N2 91.75(7)
C1 N1 C5 119.0(2)
C1 N1 Ni1 126.55(16)
C5 N1 Ni1 114.40(15)
N1 C1 C2 122.2(2)
C3 C2 C1 118.9(2)
C2 C3 C4 119.6(2)
C5 C4 C3 118.7(2)
N1 C5 C4 121.6(2)
N1 C5 C6 115.4(2)
C4 C5 C6 122.9(2)
N2 C6 C5 114.92(19)
N2 C6 C7 123.8(2)
C5 C6 C7 121.2(2)
C6 N2 O1 114.26(18)
C6 N2 Ni1 115.89(15)
O1 N2 Ni1 127.86(13)
C6 C7 C8 111.93(19)
N3 C8 C9 121.7(2)
N3 C8 C7 117.73(19)
C9 C8 C7 120.6(2)
C10 C9 C8 119.4(2)
C9 C10 C11 119.3(2)
C12 C11 C10 118.1(2)
N3 C12 C11 123.5(2)
C12 N3 C8 117.98(19)
C13 N4 C17 118.2(2)
C13 N4 Ni1 127.92(17)
C17 N4 Ni1 113.21(14)
N4 C13 C14 122.6(2)
C15 C14 C13 119.0(2)
C14 C15 C16 119.2(2)
C17 C16 C15 118.5(2)
N4 C17 C16 122.2(2)
N4 C17 C18 115.50(19)
C16 C17 C18 122.3(2)
N5 C18 C17 114.6(2)
N5 C18 C19 124.7(2)
C17 C18 C19 120.7(2)
C18 N5 O2 113.63(19)
C18 N5 Ni1 116.54(15)
O2 N5 Ni1 128.74(14)
C18 C19 C20 110.8(2)
N6 C20 C21 121.8(2)
N6 C20 C19 116.9(2)
C21 C20 C19 121.3(2)
C22 C21 C20 119.2(3)
C21 C22 C23 119.8(3)
C22 C23 C24 117.8(3)
N6 C24 C23 123.3(3)
C20 N6 C24 118.1(2)
C25 N7 C29 118.6(2)
C25 N7 Ni1 127.66(18)
C29 N7 Ni1 113.55(16)
N7 C25 C26 122.8(3)
C27 C26 C25 118.8(3)
C26 C27 C28 119.4(3)
C27 C28 C29 119.0(3)
N7 C29 C28 121.4(2)
N7 C29 C30 115.7(2)
C28 C29 C30 122.9(2)
N8 C30 C29 115.3(2)
N8 C30 C31 123.8(2)
C29 C30 C31 120.7(2)
C30 N8 O3 114.35(19)
C30 N8 Ni1 116.07(16)
O3 N8 Ni1 127.45(14)
C30 C31 C32 109.6(2)
N9 C32 C33 122.3(2)
N9 C32 C31 116.9(2)
C33 C32 C31 120.8(2)
C34 C33 C32 119.6(3)
C33 C34 C35 118.6(3)
C36 C35 C34 118.8(3)
N9 C36 C35 123.5(3)
C36 N9 C32 117.2(2)
O13 Cl1 O11 108.3(3)
O13 Cl1 O12 112.8(3)
O11 Cl1 O12 105.5(3)
O13 Cl1 O14 110.8(2)
O11 Cl1 O14 109.4(2)
O12 Cl1 O14 109.8(2)
O24 Cl2 O22 109.10(17)
O24 Cl2 O23 112.0(2)
O22 Cl2 O23 106.57(19)
O24 Cl2 O21 109.98(13)
O22 Cl2 O21 110.80(13)
O23 Cl2 O21 108.32(14)

loop_
_geom_bond_atom_site_label_1
_geom_bond_atom_site_label_2
_geom_bond_distance
Ni1 N1 2.0501(19)
Ni1 N7 2.059(2)
Ni1 N4 2.0616(18)
Ni1 N5 2.062(2)
Ni1 N8 2.0662(19)
Ni1 N2 2.0838(18)
N1 C1 1.331(3)
N1 C5 1.355(3)
C1 C2 1.383(4)
C2 C3 1.369(4)
C3 C4 1.388(4)
C4 C5 1.379(3)
C5 C6 1.477(3)
C6 N2 1.284(3)
C6 C7 1.496(3)
N2 O1 1.382(2)
C7 C8 1.506(3)
C8 N3 1.342(3)
C8 C9 1.384(3)
C9 C10 1.375(4)
C10 C11 1.379(4)
C11 C12 1.373(3)
C12 N3 1.340(3)
N4 C13 1.331(3)
N4 C17 1.349(3)
C13 C14 1.386(3)
C14 C15 1.365(4)
C15 C16 1.389(4)
C16 C17 1.383(3)
C17 C18 1.481(3)
C18 N5 1.284(3)
C18 C19 1.491(3)
N5 O2 1.386(2)
C19 C20 1.505(3)
C20 N6 1.340(3)
C20 C21 1.383(4)
C21 C22 1.371(4)
C22 C23 1.376(4)
C23 C24 1.378(4)
C24 N6 1.342(3)
N7 C25 1.331(3)
N7 C29 1.354(3)
C25 C26 1.381(4)
C26 C27 1.370(4)
C27 C28 1.381(4)
C28 C29 1.388(4)
C29 C30 1.470(4)
C30 N8 1.283(3)
C30 C31 1.496(3)
N8 O3 1.381(3)
C31 C32 1.509(3)
C32 N9 1.343(3)
C32 C33 1.377(4)
C33 C34 1.375(4)
C34 C35 1.375(4)
C35 C36 1.369(4)
C36 N9 1.342(3)
Cl1 O13 1.375(3)
Cl1 O11 1.385(3)
Cl1 O12 1.389(3)
Cl1 O14 1.412(3)
Cl2 O24 1.397(2)
Cl2 O22 1.406(2)
Cl2 O23 1.410(3)
Cl2 O21 1.4300(18)

loop_
_geom_hbond_atom_site_label_D
_geom_hbond_atom_site_label_H
_geom_hbond_atom_site_label_A
_geom_hbond_distance_DH
_geom_hbond_distance_HA
_geom_hbond_distance_DA
_geom_hbond_angle_DHA
O1 H1O N9 0.83(3) 1.95(3) 2.728(3) 157(3)
O2 H2O N3 0.85(3) 1.91(3) 2.693(2) 154(3)
O3 H3O N6 0.86(3) 1.90(3) 2.677(3) 149(3)

loop_
_geom_torsion_atom_site_label_1
_geom_torsion_atom_site_label_2
_geom_torsion_atom_site_label_3
_geom_torsion_atom_site_label_4
_geom_torsion
C5 N1 C1 C2 0.2(4)
Ni1 N1 C1 C2 176.58(19)
N1 C1 C2 C3 0.6(4)
C1 C2 C3 C4 -0.4(4)
C2 C3 C4 C5 -0.5(4)
C1 N1 C5 C4 -1.1(3)
Ni1 N1 C5 C4 -177.96(19)
C1 N1 C5 C6 178.0(2)
Ni1 N1 C5 C6 1.1(3)
C3 C4 C5 N1 1.3(4)
C3 C4 C5 C6 -177.7(2)
N1 C5 C6 N2 -9.0(3)
C4 C5 C6 N2 170.0(2)
N1 C5 C6 C7 168.3(2)
C4 C5 C6 C7 -12.7(4)
C5 C6 N2 O1 177.60(18)
C7 C6 N2 O1 0.4(3)
C5 C6 N2 Ni1 12.4(3)
C7 C6 N2 Ni1 -164.84(17)
N2 C6 C7 C8 91.3(3)
C5 C6 C7 C8 -85.7(3)
C6 C7 C8 N3 -22.7(3)
C6 C7 C8 C9 158.0(2)
N3 C8 C9 C10 -1.6(4)
C7 C8 C9 C10 177.7(2)
C8 C9 C10 C11 -0.1(4)
C9 C10 C11 C12 1.6(4)
C10 C11 C12 N3 -1.4(4)
C11 C12 N3 C8 -0.2(4)
C9 C8 N3 C12 1.8(3)
C7 C8 N3 C12 -177.5(2)
C17 N4 C13 C14 1.9(3)
Ni1 N4 C13 C14 -168.37(17)
N4 C13 C14 C15 2.0(4)
C13 C14 C15 C16 -3.5(4)
C14 C15 C16 C17 1.3(4)
C13 N4 C17 C16 -4.3(3)
Ni1 N4 C17 C16 167.39(17)
C13 N4 C17 C18 176.0(2)
Ni1 N4 C17 C18 -12.4(2)
C15 C16 C17 N4 2.7(3)
C15 C16 C17 C18 -177.6(2)
N4 C17 C18 N5 2.7(3)
C16 C17 C18 N5 -177.1(2)
N4 C17 C18 C19 179.6(2)
C16 C17 C18 C19 -0.2(3)
C17 C18 N5 O2 177.74(18)
C19 C18 N5 O2 1.0(3)
C17 C18 N5 Ni1 8.6(3)
C19 C18 N5 Ni1 -168.11(17)
N5 C18 C19 C20 98.9(3)
C17 C18 C19 C20 -77.7(3)
C18 C19 C20 N6 -23.3(3)
C18 C19 C20 C21 157.6(2)
N6 C20 C21 C22 -0.9(4)
C19 C20 C21 C22 178.1(2)
C20 C21 C22 C23 0.2(4)
C21 C22 C23 C24 0.5(4)
C22 C23 C24 N6 -0.6(4)
C21 C20 N6 C24 0.7(3)
C19 C20 N6 C24 -178.3(2)
C23 C24 N6 C20 0.0(4)
C29 N7 C25 C26 0.8(4)
Ni1 N7 C25 C26 -174.0(2)
N7 C25 C26 C27 0.0(4)
C25 C26 C27 C28 -1.2(4)
C26 C27 C28 C29 1.6(4)
C25 N7 C29 C28 -0.3(3)
Ni1 N7 C29 C28 175.22(17)
C25 N7 C29 C30 -178.7(2)
Ni1 N7 C29 C30 -3.2(2)
C27 C28 C29 N7 -0.9(3)
C27 C28 C29 C30 177.4(2)
N7 C29 C30 N8 -4.7(3)
C28 C29 C30 N8 176.9(2)
N7 C29 C30 C31 170.5(2)
C28 C29 C30 C31 -7.9(3)
C29 C30 N8 O3 174.98(17)
C31 C30 N8 O3 -0.1(3)
C29 C30 N8 Ni1 10.3(2)
C31 C30 N8 Ni1 -164.72(17)
N8 C30 C31 C32 105.1(3)
C29 C30 C31 C32 -69.7(3)
C30 C31 C32 N9 -29.9(3)
C30 C31 C32 C33 150.4(2)
N9 C32 C33 C34 -1.2(4)
C31 C32 C33 C34 178.5(3)
C32 C33 C34 C35 0.8(5)
C33 C34 C35 C36 -0.1(5)
C34 C35 C36 N9 -0.3(4)
C35 C36 N9 C32 0.0(4)
C33 C32 N9 C36 0.8(4)
C31 C32 N9 C36 -178.9(2)
